data_7133689
loop_
_publ_author_name
'Kennedy, Dominic B.'
'Evans, Matthew J.'
'Jones, Dafydd D. L.'
'Parr, Joseph M.'
'Hill, Michael S.'
'Jones, Cameron'

_publ_section_title
;
 A series of neutral alkaline earth metal hydride complexes supported by a
 bulky, unsymmetrical &#x3b2;-diketiminate ligand,
 [{(<sup>Dip/TCHP</sup>Nacnac)M(&#x3bc;-H)}<sub>2</sub>] (M = Mg, Ca, Sr
 or Ba).
;
_journal_issue 78
_journal_name_full 'Chemical communications (Cambridge, England)'
_journal_page_first 10894
_journal_page_last 10897
_journal_paper_doi 10.1039/d4cc04286g
_journal_volume 60
_journal_year 2024
_chemical_formula_sum 'C51 H85 N3 O Si2 Sr'
_chemical_formula_weight 900.01
_space_group_crystal_system monoclinic
_space_group_IT_number 14
_space_group_name_Hall '-P 2ybc'
_space_group_name_H-M_alt 'P 1 21/c 1'
_atom_sites_solution_hydrogens geom
_audit_creation_method SHELXL-2018/3
_audit_update_record
;
2024-08-21 deposited with the CCDC.	2024-09-05 downloaded from the CCDC.
;
_cell_angle_alpha 90
_cell_angle_beta 96.56(3)
_cell_angle_gamma 90
_cell_formula_units_Z 4
_cell_length_a 12.680(3)
_cell_length_b 18.660(4)
_cell_length_c 22.470(5)
_cell_measurement_reflns_used 10105
_cell_measurement_temperature 100(2)
_cell_measurement_theta_max 26.020
_cell_measurement_theta_min 1.422
_cell_volume 5282(2)
_computing_structure_refinement 'SHELXL-2018/3 (Sheldrick, 2018)'
_computing_structure_solution 'SHELXT 2014/4 (Sheldrick, 2014)'
_diffrn_ambient_temperature 100(2)
_diffrn_detector_area_resol_mean 13.3
_diffrn_measured_fraction_theta_full 0.984
_diffrn_measured_fraction_theta_max 0.972
_diffrn_measurement_device_type MX2
_diffrn_measurement_method 'Dectris Eiger 16M'
_diffrn_radiation_type Synchrotron
_diffrn_radiation_wavelength 0.71073
_diffrn_reflns_av_R_equivalents 0.4503
_diffrn_reflns_av_unetI/netI 0.2244
_diffrn_reflns_Laue_measured_fraction_full 0.984
_diffrn_reflns_Laue_measured_fraction_max 0.972
_diffrn_reflns_limit_h_max 15
_diffrn_reflns_limit_h_min -15
_diffrn_reflns_limit_k_max 22
_diffrn_reflns_limit_k_min -22
_diffrn_reflns_limit_l_max 27
_diffrn_reflns_limit_l_min -26
_diffrn_reflns_number 83908
_diffrn_reflns_point_group_measured_fraction_full 0.984
_diffrn_reflns_point_group_measured_fraction_max 0.972
_diffrn_reflns_theta_full 25.242
_diffrn_reflns_theta_max 26.020
_diffrn_reflns_theta_min 1.422
_diffrn_source 'MX2 Beamline Australian Synchrotron'
_exptl_absorpt_coefficient_mu 1.102
_exptl_absorpt_correction_T_max 'Value not reported by XDS'
_exptl_absorpt_correction_T_min 'Value not reported by XDS'
_exptl_absorpt_correction_type multi-scan
_exptl_absorpt_process_details 'XDS (Kabsch, 2010)'
_exptl_crystal_colour colorless
_exptl_crystal_density_diffrn 1.132
_exptl_crystal_description needle
_exptl_crystal_F_000 1944
_exptl_crystal_size_max 0.02
_exptl_crystal_size_mid 0.005
_exptl_crystal_size_min 0.005
_exptl_transmission_factor_max 'Value not reported by XDS'
_exptl_transmission_factor_min 'Value not reported by XDS'
_refine_diff_density_max 1.050
_refine_diff_density_min -1.141
_refine_diff_density_rms 0.100
_refine_ls_extinction_method none
_refine_ls_goodness_of_fit_ref 1.037
_refine_ls_hydrogen_treatment constr
_refine_ls_matrix_type full
_refine_ls_number_parameters 535
_refine_ls_number_reflns 10105
_refine_ls_number_restraints 0
_refine_ls_restrained_S_all 1.037
_refine_ls_R_factor_all 0.0525
_refine_ls_R_factor_gt 0.0340
_refine_ls_shift/su_max 0.003
_refine_ls_shift/su_mean 0.000
_refine_ls_structure_factor_coef Fsqd
_refine_ls_weighting_details 'w=1/[\s^2^(Fo^2^)+(0.0162P)^2^] where P=(Fo^2^+2Fc^2^)/3'
_refine_ls_weighting_scheme calc
_refine_ls_wR_factor_gt 0.0819
_refine_ls_wR_factor_ref 0.0890
_reflns_Friedel_coverage 0.000
_reflns_number_gt 7238
_reflns_number_total 10105
_reflns_threshold_expression 'I > 2\s(I)'
_cod_data_source_file d4cc04286g2.cif
_cod_data_source_block cj1702
_cod_depositor_comments
;
The following automatic conversions were performed:

data item '_exptl_absorpt_correction_type' value 'Multi-Scan' was
changed to 'multi-scan' in accordance with the
/home/data/users/saulius/crontab/automatic-downloads/rss-feeds/RSC/lib/dictionaries/cif_core.dic
dictionary named 'cif_core.dic' version 2.4.2 last updated on
2011-04-26.

Automatic conversion script
Id: cif_fix_values 8170 2020-07-09 18:12:32Z antanas 

 Adding full bibliography for 7133684--7133690.cif.
;
_cod_original_cell_volume 5281.8(18)
_cod_original_sg_symbol_H-M 'P 21/c'
_cod_database_code 7133689
_shelx_shelxl_version_number 2018/3
_shelx_space_group_comment
;
The symmetry employed for this shelxl refinement is uniquely defined
by the following loop, which should always be used as a source of
symmetry information in preference to the above space-group names.
They are only intended as comments.
;
_shelx_estimated_absorpt_t_min 'Value not reported by XDS'
_shelx_estimated_absorpt_t_max 'Value not reported by XDS'

loop_
_space_group_symop_operation_xyz
'x, y, z'
'-x, y+1/2, -z+1/2'
'-x, -y, -z'
'x, -y-1/2, z-1/2'

loop_
_atom_site_label
_atom_site_type_symbol
_atom_site_fract_x
_atom_site_fract_y
_atom_site_fract_z
_atom_site_U_iso_or_equiv
_atom_site_adp_type
_atom_site_occupancy
_atom_site_site_symmetry_order
_atom_site_calc_flag
_atom_site_refinement_flags_posn
_atom_site_refinement_flags_adp
_atom_site_refinement_flags_occupancy
_atom_site_disorder_assembly
_atom_site_disorder_group
Sr1 Sr 0.27850(2) 0.63804(2) 0.70231(2) 0.02468(6) Uani 1 1 d . . . . .
Si1 Si 0.55167(4) 0.59750(3) 0.69182(2) 0.03108(12) Uani 1 1 d . . . . .
O1 O 0.20492(11) 0.74585(8) 0.75117(6) 0.0355(3) Uani 1 1 d . . . . .
N1 N 0.10682(11) 0.57239(8) 0.70942(6) 0.0237(3) Uani 1 1 d . . . . .
C1 C 0.12286(13) 0.52166(10) 0.75688(7) 0.0247(3) Uani 1 1 d . . . . .
Si2 Si 0.48786(4) 0.60841(3) 0.81667(2) 0.02734(11) Uani 1 1 d . . . . .
N2 N 0.17415(11) 0.65991(9) 0.60074(6) 0.0255(3) Uani 1 1 d . . . . .
C2 C 0.08611(13) 0.53248(10) 0.81324(7) 0.0256(3) Uani 1 1 d . . . . .
N3 N 0.46225(12) 0.60765(9) 0.74113(7) 0.0298(3) Uani 1 1 d . . . . .
C3 C 0.11928(14) 0.48490(11) 0.85973(7) 0.0288(4) Uani 1 1 d . . . . .
H3 H 0.093892 0.491953 0.897474 0.035 Uiso 1 1 calc R U . . .
C4 C 0.18743(14) 0.42791(11) 0.85346(8) 0.0299(4) Uani 1 1 d . . . . .
C5 C 0.22144(14) 0.41713(11) 0.79718(7) 0.0284(4) Uani 1 1 d . . . . .
H5 H 0.266929 0.377873 0.791505 0.034 Uiso 1 1 calc R U . . .
C6 C 0.19030(14) 0.46254(10) 0.74913(7) 0.0262(3) Uani 1 1 d . . . . .
C7 C 0.01662(14) 0.59483(10) 0.82726(7) 0.0275(3) Uani 1 1 d . . . . .
H7 H -0.005424 0.620808 0.788930 0.033 Uiso 1 1 calc R U . . .
C8 C -0.08555(14) 0.56961(11) 0.85304(8) 0.0325(4) Uani 1 1 d . . . . .
H8A H -0.128962 0.540631 0.822500 0.039 Uiso 1 1 calc R U . . .
H8B H -0.065673 0.538687 0.888337 0.039 Uiso 1 1 calc R U . . .
C9 C -0.15182(16) 0.63276(13) 0.87148(10) 0.0399(5) Uani 1 1 d . . . . .
H9A H -0.178527 0.660715 0.835441 0.048 Uiso 1 1 calc R U . . .
H9B H -0.213891 0.614283 0.889735 0.048 Uiso 1 1 calc R U . . .
C10 C -0.08738(17) 0.68127(13) 0.91576(9) 0.0403(5) Uani 1 1 d . . . . .
H10A H -0.064497 0.654308 0.952943 0.048 Uiso 1 1 calc R U . . .
H10B H -0.131851 0.721995 0.926159 0.048 Uiso 1 1 calc R U . . .
C11 C 0.00980(16) 0.70954(12) 0.88915(9) 0.0372(4) Uani 1 1 d . . . . .
H11A H 0.052466 0.739715 0.919121 0.045 Uiso 1 1 calc R U . . .
H11B H -0.013266 0.739746 0.853829 0.045 Uiso 1 1 calc R U . . .
C12 C 0.07823(15) 0.64760(11) 0.87038(8) 0.0312(4) Uani 1 1 d . . . . .
H12A H 0.138089 0.667532 0.850981 0.037 Uiso 1 1 calc R U . . .
H12B H 0.108423 0.621347 0.906671 0.037 Uiso 1 1 calc R U . . .
C13 C 0.22927(16) 0.38215(11) 0.90698(8) 0.0320(4) Uani 1 1 d . . . . .
H13 H 0.184770 0.392476 0.939955 0.038 Uiso 1 1 calc R U . . .
C14 C 0.34371(18) 0.40397(13) 0.92903(9) 0.0423(5) Uani 1 1 d . . . . .
H14A H 0.345290 0.455263 0.940369 0.051 Uiso 1 1 calc R U . . .
H14B H 0.388542 0.397802 0.896103 0.051 Uiso 1 1 calc R U . . .
C15 C 0.3894(2) 0.35901(15) 0.98306(10) 0.0455(5) Uani 1 1 d . . . . .
H15A H 0.464611 0.372316 0.994453 0.055 Uiso 1 1 calc R U . . .
H15B H 0.349706 0.369283 1.017542 0.055 Uiso 1 1 calc R U . . .
C16 C 0.38213(16) 0.27915(14) 0.96845(9) 0.0413(5) Uani 1 1 d . . . . .
H16A H 0.427195 0.268124 0.936444 0.050 Uiso 1 1 calc R U . . .
H16B H 0.409022 0.251137 1.004430 0.050 Uiso 1 1 calc R U . . .
C17 C 0.26894(16) 0.25767(12) 0.94817(8) 0.0370(4) Uani 1 1 d . . . . .
H17A H 0.225338 0.264314 0.981606 0.044 Uiso 1 1 calc R U . . .
H17B H 0.266707 0.206291 0.937129 0.044 Uiso 1 1 calc R U . . .
C18 C 0.22206(17) 0.30246(12) 0.89421(8) 0.0358(4) Uani 1 1 d . . . . .
H18A H 0.260625 0.291428 0.859418 0.043 Uiso 1 1 calc R U . . .
H18B H 0.146709 0.289070 0.883596 0.043 Uiso 1 1 calc R U . . .
C19 C 0.22374(13) 0.44567(10) 0.68738(7) 0.0261(3) Uani 1 1 d . . . . .
H19 H 0.224895 0.491972 0.665056 0.031 Uiso 1 1 calc R U . . .
C20 C 0.33395(15) 0.41222(12) 0.68895(8) 0.0315(4) Uani 1 1 d . . . . .
H20A H 0.335636 0.366136 0.710874 0.038 Uiso 1 1 calc R U . . .
H20B H 0.387257 0.444514 0.710513 0.038 Uiso 1 1 calc R U . . .
C21 C 0.36199(16) 0.39934(13) 0.62531(8) 0.0365(4) Uani 1 1 d . . . . .
H21A H 0.366139 0.445915 0.604610 0.044 Uiso 1 1 calc R U . . .
H21B H 0.432522 0.376142 0.627294 0.044 Uiso 1 1 calc R U . . .
C22 C 0.27969(18) 0.35202(12) 0.58960(8) 0.0369(4) Uani 1 1 d . . . . .
H22A H 0.281619 0.303486 0.607484 0.044 Uiso 1 1 calc R U . . .
H22B H 0.297168 0.347588 0.547930 0.044 Uiso 1 1 calc R U . . .
C23 C 0.16830(16) 0.38338(11) 0.58918(8) 0.0336(4) Uani 1 1 d . . . . .
H23A H 0.163683 0.428783 0.566242 0.040 Uiso 1 1 calc R U . . .
H23B H 0.115851 0.349562 0.568828 0.040 Uiso 1 1 calc R U . . .
C24 C 0.14109(16) 0.39762(11) 0.65255(8) 0.0324(4) Uani 1 1 d . . . . .
H24A H 0.070561 0.420828 0.650460 0.039 Uiso 1 1 calc R U . . .
H24B H 0.137210 0.351490 0.673959 0.039 Uiso 1 1 calc R U . . .
C25 C -0.08274(14) 0.54021(11) 0.68964(8) 0.0302(4) Uani 1 1 d . . . . .
H25A H -0.061697 0.499445 0.715826 0.045 Uiso 1 1 calc R U . . .
H25B H -0.120103 0.522718 0.651841 0.045 Uiso 1 1 calc R U . . .
H25C H -0.129791 0.571804 0.709366 0.045 Uiso 1 1 calc R U . . .
C26 C 0.01507(13) 0.58138(10) 0.67710(7) 0.0247(3) Uani 1 1 d . . . . .
C27 C -0.00193(14) 0.62951(10) 0.62761(7) 0.0262(4) Uani 1 1 d . . . . .
H27 H -0.074520 0.640481 0.615987 0.031 Uiso 1 1 calc R U . . .
C28 C 0.06817(14) 0.66366(10) 0.59290(7) 0.0258(4) Uani 1 1 d . . . . .
C29 C 0.01499(15) 0.70897(12) 0.54221(8) 0.0338(4) Uani 1 1 d . . . . .
H29A H 0.025443 0.759820 0.552086 0.051 Uiso 1 1 calc R U . . .
H29B H -0.061158 0.698258 0.536425 0.051 Uiso 1 1 calc R U . . .
H29C H 0.046244 0.698173 0.505305 0.051 Uiso 1 1 calc R U . . .
C30 C 0.23069(14) 0.68778(11) 0.55358(7) 0.0279(4) Uani 1 1 d . . . . .
C31 C 0.25651(15) 0.64087(12) 0.50814(8) 0.0301(4) Uani 1 1 d . . . . .
C32 C 0.31427(16) 0.66743(13) 0.46352(8) 0.0371(4) Uani 1 1 d . . . . .
H32 H 0.332225 0.636212 0.432834 0.044 Uiso 1 1 calc R U . . .
C33 C 0.34589(16) 0.73881(13) 0.46331(8) 0.0390(5) Uani 1 1 d . . . . .
H33 H 0.383736 0.756531 0.432268 0.047 Uiso 1 1 calc R U . . .
C34 C 0.32178(17) 0.78335(13) 0.50849(9) 0.0407(5) Uani 1 1 d . . . . .
H34 H 0.344689 0.831831 0.508642 0.049 Uiso 1 1 calc R U . . .
C35 C 0.26473(16) 0.75956(12) 0.55409(8) 0.0350(4) Uani 1 1 d . . . . .
C36 C 0.22302(16) 0.56279(12) 0.50703(8) 0.0347(4) Uani 1 1 d . . . . .
H36 H 0.218679 0.547817 0.549413 0.042 Uiso 1 1 calc R U . . .
C37 C 0.3020(2) 0.51261(14) 0.48128(9) 0.0475(5) Uani 1 1 d . . . . .
H37A H 0.281774 0.462724 0.487568 0.071 Uiso 1 1 calc R U . . .
H37B H 0.373450 0.521301 0.501510 0.071 Uiso 1 1 calc R U . . .
H37C H 0.301202 0.521703 0.438274 0.071 Uiso 1 1 calc R U . . .
C38 C 0.11317(19) 0.55278(14) 0.47293(10) 0.0475(5) Uani 1 1 d . . . . .
H38A H 0.060000 0.575426 0.495191 0.071 Uiso 1 1 calc R U . . .
H38B H 0.097690 0.501496 0.468351 0.071 Uiso 1 1 calc R U . . .
H38C H 0.111128 0.574987 0.433287 0.071 Uiso 1 1 calc R U . . .
C39 C 0.24506(19) 0.81154(13) 0.60346(10) 0.0447(5) Uani 1 1 d . . . . .
H39 H 0.195030 0.788054 0.628760 0.054 Uiso 1 1 calc R U . . .
C40 C 0.1933(3) 0.88188(15) 0.57908(15) 0.0673(8) Uani 1 1 d . . . . .
H40A H 0.178309 0.912354 0.612619 0.101 Uiso 1 1 calc R U . . .
H40B H 0.126964 0.871110 0.553896 0.101 Uiso 1 1 calc R U . . .
H40C H 0.241861 0.906959 0.555208 0.101 Uiso 1 1 calc R U . . .
C41 C 0.3482(2) 0.82689(16) 0.64345(12) 0.0587(7) Uani 1 1 d . . . . .
H41A H 0.376071 0.782183 0.661943 0.088 Uiso 1 1 calc R U . . .
H41B H 0.334300 0.860978 0.674817 0.088 Uiso 1 1 calc R U . . .
H41C H 0.400291 0.847378 0.619268 0.088 Uiso 1 1 calc R U . . .
C42 C 0.48200(19) 0.60899(15) 0.61359(9) 0.0458(5) Uani 1 1 d . . . . .
H42A H 0.423405 0.574618 0.606958 0.069 Uiso 1 1 calc R U . . .
H42B H 0.532432 0.600464 0.584389 0.069 Uiso 1 1 calc R U . . .
H42C H 0.454002 0.657856 0.608790 0.069 Uiso 1 1 calc R U . . .
C43 C 0.61795(16) 0.50681(13) 0.69335(10) 0.0407(5) Uani 1 1 d . . . . .
H43A H 0.657913 0.498980 0.732771 0.061 Uiso 1 1 calc R U . . .
H43B H 0.666512 0.504951 0.662441 0.061 Uiso 1 1 calc R U . . .
H43C H 0.563817 0.469439 0.685625 0.061 Uiso 1 1 calc R U . . .
C44 C 0.66252(17) 0.66459(13) 0.70074(11) 0.0451(5) Uani 1 1 d . . . . .
H44A H 0.633065 0.713100 0.696283 0.068 Uiso 1 1 calc R U . . .
H44B H 0.710173 0.656237 0.670043 0.068 Uiso 1 1 calc R U . . .
H44C H 0.702236 0.659479 0.740562 0.068 Uiso 1 1 calc R U . . .
C45 C 0.56901(18) 0.53096(13) 0.84949(9) 0.0415(5) Uani 1 1 d . . . . .
H45A H 0.533948 0.485919 0.836436 0.062 Uiso 1 1 calc R U . . .
H45B H 0.575791 0.533888 0.893310 0.062 Uiso 1 1 calc R U . . .
H45C H 0.639695 0.532613 0.835882 0.062 Uiso 1 1 calc R U . . .
C46 C 0.55397(15) 0.69369(11) 0.84612(8) 0.0338(4) Uani 1 1 d . . . . .
H46A H 0.623836 0.697804 0.831746 0.051 Uiso 1 1 calc R U . . .
H46B H 0.562451 0.692850 0.890010 0.051 Uiso 1 1 calc R U . . .
H46C H 0.510010 0.734803 0.831911 0.051 Uiso 1 1 calc R U . . .
C47 C 0.35864(16) 0.60365(12) 0.85025(9) 0.0362(4) Uani 1 1 d . . . . .
H47A H 0.313570 0.644185 0.835906 0.054 Uiso 1 1 calc R U . . .
H47B H 0.372706 0.605643 0.894020 0.054 Uiso 1 1 calc R U . . .
H47C H 0.322362 0.558657 0.838304 0.054 Uiso 1 1 calc R U . . .
C48 C 0.25272(19) 0.79687(13) 0.79489(9) 0.0425(5) Uani 1 1 d . . . . .
H48A H 0.315635 0.819531 0.780416 0.051 Uiso 1 1 calc R U . . .
H48B H 0.275339 0.772555 0.833392 0.051 Uiso 1 1 calc R U . . .
C49 C 0.1696(2) 0.85230(14) 0.80289(11) 0.0458(5) Uani 1 1 d . . . . .
H49A H 0.201151 0.900818 0.807055 0.055 Uiso 1 1 calc R U . . .
H49B H 0.133159 0.841776 0.838600 0.055 Uiso 1 1 calc R U . . .
C50 C 0.09294(18) 0.84622(13) 0.74548(10) 0.0417(5) Uani 1 1 d . . . . .
H50A H 0.020871 0.862922 0.751637 0.050 Uiso 1 1 calc R U . . .
H50B H 0.118589 0.873571 0.712228 0.050 Uiso 1 1 calc R U . . .
C51 C 0.09488(15) 0.76692(12) 0.73417(8) 0.0349(4) Uani 1 1 d . . . . .
H51A H 0.046884 0.741461 0.758831 0.042 Uiso 1 1 calc R U . . .
H51B H 0.072879 0.756204 0.691403 0.042 Uiso 1 1 calc R U . . .

loop_
_atom_site_aniso_label
_atom_site_aniso_U_11
_atom_site_aniso_U_22
_atom_site_aniso_U_33
_atom_site_aniso_U_23
_atom_site_aniso_U_13
_atom_site_aniso_U_12
Sr1 0.02401(10) 0.02683(10) 0.02258(8) 0.00034(6) 0.00000(6) -0.00041(6)
Si1 0.0273(2) 0.0369(3) 0.0288(2) 0.0003(2) 0.0021(2) 0.0013(2)
O1 0.0405(7) 0.0311(7) 0.0338(6) -0.0065(6) -0.0007(6) 0.0024(6)
N1 0.0261(7) 0.0246(7) 0.0203(5) -0.0011(6) 0.0020(5) 0.0004(6)
C1 0.0269(8) 0.0233(8) 0.0241(7) 0.0013(7) 0.0030(6) -0.0019(7)
Si2 0.0261(2) 0.0258(3) 0.0295(2) -0.0018(2) 0.00082(19) 0.00022(19)
N2 0.0273(7) 0.0277(8) 0.0214(6) 0.0010(6) 0.0019(6) -0.0005(6)
C2 0.0266(8) 0.0256(9) 0.0244(7) 0.0002(7) 0.0020(6) -0.0009(7)
N3 0.0255(7) 0.0316(8) 0.0315(7) -0.0002(7) 0.0000(6) 0.0039(6)
C3 0.0351(9) 0.0285(9) 0.0230(7) -0.0006(7) 0.0042(7) 0.0005(7)
C4 0.0334(9) 0.0300(10) 0.0264(8) 0.0052(8) 0.0049(7) 0.0011(8)
C5 0.0319(9) 0.0262(9) 0.0275(8) -0.0003(8) 0.0047(7) 0.0043(7)
C6 0.0285(8) 0.0278(9) 0.0224(7) -0.0011(7) 0.0028(6) -0.0007(7)
C7 0.0297(9) 0.0282(9) 0.0251(7) 0.0018(7) 0.0053(7) 0.0024(7)
C8 0.0301(9) 0.0343(10) 0.0337(8) -0.0007(8) 0.0065(7) 0.0010(8)
C9 0.0334(10) 0.0469(13) 0.0411(10) 0.0021(9) 0.0113(9) 0.0092(9)
C10 0.0456(11) 0.0404(11) 0.0373(9) -0.0033(10) 0.0155(9) 0.0087(10)
C11 0.0457(11) 0.0328(10) 0.0339(8) -0.0069(8) 0.0080(8) 0.0045(9)
C12 0.0307(9) 0.0341(10) 0.0286(8) -0.0043(8) 0.0032(7) 0.0023(8)
C13 0.0377(10) 0.0337(10) 0.0249(7) 0.0039(8) 0.0053(7) 0.0064(8)
C14 0.0499(12) 0.0388(12) 0.0360(9) 0.0068(9) -0.0045(9) -0.0039(10)
C15 0.0449(12) 0.0492(13) 0.0387(10) 0.0079(10) -0.0114(10) -0.0005(10)
C16 0.0403(11) 0.0471(12) 0.0365(9) 0.0132(10) 0.0034(9) 0.0088(10)
C17 0.0431(11) 0.0359(11) 0.0319(8) 0.0079(9) 0.0034(8) 0.0019(9)
C18 0.0415(10) 0.0329(11) 0.0324(8) 0.0096(8) 0.0011(8) 0.0009(8)
C19 0.0317(9) 0.0249(8) 0.0217(7) -0.0016(7) 0.0038(6) 0.0001(7)
C20 0.0308(9) 0.0370(10) 0.0273(7) -0.0040(8) 0.0053(7) 0.0025(8)
C21 0.0385(10) 0.0412(12) 0.0307(8) -0.0076(9) 0.0074(8) 0.0027(9)
C22 0.0505(11) 0.0328(10) 0.0274(8) -0.0060(8) 0.0039(8) 0.0064(9)
C23 0.0420(11) 0.0323(10) 0.0247(7) -0.0057(8) -0.0039(8) 0.0001(9)
C24 0.0367(9) 0.0327(10) 0.0272(7) -0.0026(8) 0.0014(7) -0.0008(8)
C25 0.0289(9) 0.0315(10) 0.0298(7) 0.0019(8) 0.0016(7) -0.0052(7)
C26 0.0281(8) 0.0233(8) 0.0233(7) -0.0032(7) 0.0055(6) 0.0008(7)
C27 0.0248(8) 0.0315(9) 0.0219(7) 0.0006(7) 0.0011(6) 0.0014(7)
C28 0.0314(9) 0.0253(9) 0.0201(6) -0.0018(7) -0.0002(7) 0.0006(7)
C29 0.0327(9) 0.0395(11) 0.0281(7) 0.0061(8) -0.0019(7) 0.0039(8)
C30 0.0284(8) 0.0311(10) 0.0232(7) 0.0026(8) -0.0013(7) 0.0000(7)
C31 0.0325(9) 0.0361(10) 0.0206(7) 0.0032(7) -0.0015(7) 0.0029(8)
C32 0.0375(10) 0.0500(13) 0.0233(7) 0.0023(9) 0.0020(7) 0.0002(9)
C33 0.0366(9) 0.0510(13) 0.0299(8) 0.0077(9) 0.0061(8) -0.0105(9)
C34 0.0449(11) 0.0402(12) 0.0373(9) 0.0074(10) 0.0059(9) -0.0099(9)
C35 0.0367(10) 0.0343(11) 0.0336(8) 0.0024(9) 0.0024(8) -0.0026(8)
C36 0.0471(11) 0.0355(11) 0.0224(7) -0.0011(8) 0.0077(7) 0.0024(9)
C37 0.0667(14) 0.0454(13) 0.0321(9) -0.0041(10) 0.0135(10) 0.0101(11)
C38 0.0578(13) 0.0468(13) 0.0372(9) -0.0067(10) 0.0031(9) -0.0121(11)
C39 0.0631(13) 0.0299(10) 0.0436(10) -0.0026(10) 0.0170(10) -0.0110(10)
C40 0.104(2) 0.0327(12) 0.0711(17) 0.0061(14) 0.0373(17) 0.0047(14)
C41 0.0792(17) 0.0511(15) 0.0481(11) -0.0136(12) 0.0169(12) -0.0295(14)
C42 0.0463(12) 0.0572(15) 0.0325(9) 0.0016(10) -0.0021(9) 0.0030(11)
C43 0.0366(10) 0.0445(12) 0.0423(9) -0.0007(10) 0.0100(8) 0.0077(9)
C44 0.0367(10) 0.0523(14) 0.0466(10) 0.0045(11) 0.0065(9) -0.0089(10)
C45 0.0482(11) 0.0389(11) 0.0367(9) 0.0020(9) 0.0015(9) 0.0111(10)
C46 0.0327(9) 0.0335(10) 0.0349(8) -0.0044(8) 0.0024(8) -0.0059(8)
C47 0.0341(9) 0.0375(11) 0.0377(9) -0.0026(9) 0.0072(8) -0.0037(8)
C48 0.0521(12) 0.0345(11) 0.0385(9) -0.0066(9) -0.0053(9) 0.0030(10)
C49 0.0519(14) 0.0351(11) 0.0500(12) -0.0115(11) 0.0047(11) -0.0016(10)
C50 0.0420(11) 0.0383(12) 0.0450(10) -0.0004(10) 0.0057(10) 0.0055(9)
C51 0.0365(9) 0.0358(11) 0.0326(8) -0.0048(9) 0.0043(8) -0.0012(8)

loop_
_atom_type_symbol
_atom_type_description
_atom_type_scat_dispersion_real
_atom_type_scat_dispersion_imag
_atom_type_scat_source
C C 0.0033 0.0016 'International Tables Vol C Tables 4.2.6.8 and 6.1.1.4'
H H 0.0000 0.0000 'International Tables Vol C Tables 4.2.6.8 and 6.1.1.4'
N N 0.0061 0.0033 'International Tables Vol C Tables 4.2.6.8 and 6.1.1.4'
O O 0.0106 0.0060 'International Tables Vol C Tables 4.2.6.8 and 6.1.1.4'
Si Si 0.0817 0.0704 'International Tables Vol C Tables 4.2.6.8 and 6.1.1.4'
Sr Sr -1.5307 3.2498 'International Tables Vol C Tables 4.2.6.8 and 6.1.1.4'

loop_
_geom_angle_atom_site_label_1
_geom_angle_atom_site_label_2
_geom_angle_atom_site_label_3
_geom_angle
_geom_angle_site_symmetry_1
_geom_angle_site_symmetry_3
_geom_angle_publ_flag
N3 Sr1 N1 131.00(5) . . ?
N3 Sr1 O1 114.35(5) . . ?
N1 Sr1 O1 89.71(5) . . ?
N3 Sr1 N2 137.05(5) . . ?
N1 Sr1 N2 76.68(5) . . ?
O1 Sr1 N2 94.73(5) . . ?
N3 Sr1 C1 107.59(5) . . ?
N1 Sr1 C1 24.37(4) . . ?
O1 Sr1 C1 95.60(5) . . ?
N2 Sr1 C1 99.74(5) . . ?
N3 Sr1 Si2 25.85(4) . . ?
N1 Sr1 Si2 117.54(4) . . ?
O1 Sr1 Si2 95.34(3) . . ?
N2 Sr1 Si2 162.57(3) . . ?
C1 Sr1 Si2 93.39(3) . . ?
N3 Sr1 Si1 24.47(4) . . ?
N1 Sr1 Si1 138.70(4) . . ?
O1 Sr1 Si1 127.32(4) . . ?
N2 Sr1 Si1 112.58(4) . . ?
C1 Sr1 Si1 121.00(4) . . ?
Si2 Sr1 Si1 50.23(2) . . ?
N3 Si1 C44 114.03(10) . . ?
N3 Si1 C42 108.74(9) . . ?
C44 Si1 C42 106.80(12) . . ?
N3 Si1 C43 114.87(9) . . ?
C44 Si1 C43 105.64(10) . . ?
C42 Si1 C43 106.19(11) . . ?
N3 Si1 Sr1 37.21(5) . . ?
C44 Si1 Sr1 124.81(8) . . ?
C42 Si1 Sr1 71.57(8) . . ?
C43 Si1 Sr1 128.34(7) . . ?
C48 O1 C51 108.30(15) . . ?
C48 O1 Sr1 132.22(12) . . ?
C51 O1 Sr1 119.45(11) . . ?
C26 N1 C1 122.85(15) . . ?
C26 N1 Sr1 128.45(12) . . ?
C1 N1 Sr1 108.69(10) . . ?
C2 C1 C6 119.09(16) . . ?
C2 C1 N1 122.89(16) . . ?
C6 C1 N1 117.52(15) . . ?
C2 C1 Sr1 121.11(12) . . ?
C6 C1 Sr1 94.16(10) . . ?
N1 C1 Sr1 46.93(8) . . ?
N3 Si2 C45 114.96(9) . . ?
N3 Si2 C47 109.00(9) . . ?
C45 Si2 C47 105.65(10) . . ?
N3 Si2 C46 112.73(9) . . ?
C45 Si2 C46 108.11(10) . . ?
C47 Si2 C46 105.78(9) . . ?
N3 Si2 Sr1 39.34(6) . . ?
C45 Si2 Sr1 137.90(8) . . ?
C47 Si2 Sr1 71.44(7) . . ?
C46 Si2 Sr1 113.07(7) . . ?
C28 N2 C30 117.43(14) . . ?
C28 N2 Sr1 122.69(10) . . ?
C30 N2 Sr1 117.84(10) . . ?
C3 C2 C1 118.48(16) . . ?
C3 C2 C7 117.70(15) . . ?
C1 C2 C7 123.75(16) . . ?
Si1 N3 Si2 126.49(10) . . ?
Si1 N3 Sr1 118.32(8) . . ?
Si2 N3 Sr1 114.81(8) . . ?
C4 C3 C2 123.26(16) . . ?
C4 C3 H3 118.4 . . ?
C2 C3 H3 118.4 . . ?
C3 C4 C5 117.55(16) . . ?
C3 C4 C13 121.02(15) . . ?
C5 C4 C13 121.30(17) . . ?
C6 C5 C4 121.64(17) . . ?
C6 C5 H5 119.2 . . ?
C4 C5 H5 119.2 . . ?
C5 C6 C1 119.95(15) . . ?
C5 C6 C19 119.63(16) . . ?
C1 C6 C19 120.32(15) . . ?
C2 C7 C12 111.02(15) . . ?
C2 C7 C8 112.04(16) . . ?
C12 C7 C8 110.25(14) . . ?
C2 C7 H7 107.8 . . ?
C12 C7 H7 107.8 . . ?
C8 C7 H7 107.8 . . ?
C9 C8 C7 112.03(17) . . ?
C9 C8 H8A 109.2 . . ?
C7 C8 H8A 109.2 . . ?
C9 C8 H8B 109.2 . . ?
C7 C8 H8B 109.2 . . ?
H8A C8 H8B 107.9 . . ?
C10 C9 C8 111.48(17) . . ?
C10 C9 H9A 109.3 . . ?
C8 C9 H9A 109.3 . . ?
C10 C9 H9B 109.3 . . ?
C8 C9 H9B 109.3 . . ?
H9A C9 H9B 108.0 . . ?
C9 C10 C11 110.43(16) . . ?
C9 C10 H10A 109.6 . . ?
C11 C10 H10A 109.6 . . ?
C9 C10 H10B 109.6 . . ?
C11 C10 H10B 109.6 . . ?
H10A C10 H10B 108.1 . . ?
C10 C11 C12 110.82(18) . . ?
C10 C11 H11A 109.5 . . ?
C12 C11 H11A 109.5 . . ?
C10 C11 H11B 109.5 . . ?
C12 C11 H11B 109.5 . . ?
H11A C11 H11B 108.1 . . ?
C7 C12 C11 113.26(16) . . ?
C7 C12 H12A 108.9 . . ?
C11 C12 H12A 108.9 . . ?
C7 C12 H12B 108.9 . . ?
C11 C12 H12B 108.9 . . ?
H12A C12 H12B 107.7 . . ?
C18 C13 C4 113.17(16) . . ?
C18 C13 C14 110.86(17) . . ?
C4 C13 C14 109.77(16) . . ?
C18 C13 H13 107.6 . . ?
C4 C13 H13 107.6 . . ?
C14 C13 H13 107.6 . . ?
C13 C14 C15 111.63(18) . . ?
C13 C14 H14A 109.3 . . ?
C15 C14 H14A 109.3 . . ?
C13 C14 H14B 109.3 . . ?
C15 C14 H14B 109.3 . . ?
H14A C14 H14B 108.0 . . ?
C16 C15 C14 110.84(18) . . ?
C16 C15 H15A 109.5 . . ?
C14 C15 H15A 109.5 . . ?
C16 C15 H15B 109.5 . . ?
C14 C15 H15B 109.5 . . ?
H15A C15 H15B 108.1 . . ?
C17 C16 C15 110.88(19) . . ?
C17 C16 H16A 109.5 . . ?
C15 C16 H16A 109.5 . . ?
C17 C16 H16B 109.5 . . ?
C15 C16 H16B 109.5 . . ?
H16A C16 H16B 108.1 . . ?
C16 C17 C18 111.28(17) . . ?
C16 C17 H17A 109.4 . . ?
C18 C17 H17A 109.4 . . ?
C16 C17 H17B 109.4 . . ?
C18 C17 H17B 109.4 . . ?
H17A C17 H17B 108.0 . . ?
C13 C18 C17 112.03(17) . . ?
C13 C18 H18A 109.2 . . ?
C17 C18 H18A 109.2 . . ?
C13 C18 H18B 109.2 . . ?
C17 C18 H18B 109.2 . . ?
H18A C18 H18B 107.9 . . ?
C24 C19 C20 110.16(16) . . ?
C24 C19 C6 109.94(14) . . ?
C20 C19 C6 114.27(14) . . ?
C24 C19 H19 107.4 . . ?
C20 C19 H19 107.4 . . ?
C6 C19 H19 107.4 . . ?
C19 C20 C21 110.61(15) . . ?
C19 C20 H20A 109.5 . . ?
C21 C20 H20A 109.5 . . ?
C19 C20 H20B 109.5 . . ?
C21 C20 H20B 109.5 . . ?
H20A C20 H20B 108.1 . . ?
C22 C21 C20 111.39(17) . . ?
C22 C21 H21A 109.4 . . ?
C20 C21 H21A 109.4 . . ?
C22 C21 H21B 109.4 . . ?
C20 C21 H21B 109.4 . . ?
H21A C21 H21B 108.0 . . ?
C21 C22 C23 111.01(17) . . ?
C21 C22 H22A 109.4 . . ?
C23 C22 H22A 109.4 . . ?
C21 C22 H22B 109.4 . . ?
C23 C22 H22B 109.4 . . ?
H22A C22 H22B 108.0 . . ?
C24 C23 C22 111.60(15) . . ?
C24 C23 H23A 109.3 . . ?
C22 C23 H23A 109.3 . . ?
C24 C23 H23B 109.3 . . ?
C22 C23 H23B 109.3 . . ?
H23A C23 H23B 108.0 . . ?
C19 C24 C23 111.46(16) . . ?
C19 C24 H24A 109.3 . . ?
C23 C24 H24A 109.3 . . ?
C19 C24 H24B 109.3 . . ?
C23 C24 H24B 109.3 . . ?
H24A C24 H24B 108.0 . . ?
C26 C25 H25A 109.5 . . ?
C26 C25 H25B 109.5 . . ?
H25A C25 H25B 109.5 . . ?
C26 C25 H25C 109.5 . . ?
H25A C25 H25C 109.5 . . ?
H25B C25 H25C 109.5 . . ?
N1 C26 C27 123.94(16) . . ?
N1 C26 C25 121.79(16) . . ?
C27 C26 C25 114.26(15) . . ?
C28 C27 C26 132.18(16) . . ?
C28 C27 H27 113.9 . . ?
C26 C27 H27 113.9 . . ?
N2 C28 C27 126.50(15) . . ?
N2 C28 C29 118.88(15) . . ?
C27 C28 C29 114.62(16) . . ?
C28 C29 H29A 109.5 . . ?
C28 C29 H29B 109.5 . . ?
H29A C29 H29B 109.5 . . ?
C28 C29 H29C 109.5 . . ?
H29A C29 H29C 109.5 . . ?
H29B C29 H29C 109.5 . . ?
C35 C30 C31 120.00(17) . . ?
C35 C30 N2 120.99(17) . . ?
C31 C30 N2 118.93(18) . . ?
C32 C31 C30 118.9(2) . . ?
C32 C31 C36 119.82(18) . . ?
C30 C31 C36 121.32(17) . . ?
C33 C32 C31 121.1(2) . . ?
C33 C32 H32 119.4 . . ?
C31 C32 H32 119.4 . . ?
C34 C33 C32 119.23(18) . . ?
C34 C33 H33 120.4 . . ?
C32 C33 H33 120.4 . . ?
C33 C34 C35 122.0(2) . . ?
C33 C34 H34 119.0 . . ?
C35 C34 H34 119.0 . . ?
C34 C35 C30 118.82(19) . . ?
C34 C35 C39 118.5(2) . . ?
C30 C35 C39 122.63(18) . . ?
C31 C36 C38 111.37(18) . . ?
C31 C36 C37 113.55(18) . . ?
C38 C36 C37 109.55(17) . . ?
C31 C36 H36 107.4 . . ?
C38 C36 H36 107.4 . . ?
C37 C36 H36 107.4 . . ?
C36 C37 H37A 109.5 . . ?
C36 C37 H37B 109.5 . . ?
H37A C37 H37B 109.5 . . ?
C36 C37 H37C 109.5 . . ?
H37A C37 H37C 109.5 . . ?
H37B C37 H37C 109.5 . . ?
C36 C38 H38A 109.5 . . ?
C36 C38 H38B 109.5 . . ?
H38A C38 H38B 109.5 . . ?
C36 C38 H38C 109.5 . . ?
H38A C38 H38C 109.5 . . ?
H38B C38 H38C 109.5 . . ?
C35 C39 C41 110.5(2) . . ?
C35 C39 C40 112.6(2) . . ?
C41 C39 C40 110.5(2) . . ?
C35 C39 H39 107.7 . . ?
C41 C39 H39 107.7 . . ?
C40 C39 H39 107.7 . . ?
C39 C40 H40A 109.5 . . ?
C39 C40 H40B 109.5 . . ?
H40A C40 H40B 109.5 . . ?
C39 C40 H40C 109.5 . . ?
H40A C40 H40C 109.5 . . ?
H40B C40 H40C 109.5 . . ?
C39 C41 H41A 109.5 . . ?
C39 C41 H41B 109.5 . . ?
H41A C41 H41B 109.5 . . ?
C39 C41 H41C 109.5 . . ?
H41A C41 H41C 109.5 . . ?
H41B C41 H41C 109.5 . . ?
Si1 C42 H42A 109.5 . . ?
Si1 C42 H42B 109.5 . . ?
H42A C42 H42B 109.5 . . ?
Si1 C42 H42C 109.5 . . ?
H42A C42 H42C 109.5 . . ?
H42B C42 H42C 109.5 . . ?
Si1 C43 H43A 109.5 . . ?
Si1 C43 H43B 109.5 . . ?
H43A C43 H43B 109.5 . . ?
Si1 C43 H43C 109.5 . . ?
H43A C43 H43C 109.5 . . ?
H43B C43 H43C 109.5 . . ?
Si1 C44 H44A 109.5 . . ?
Si1 C44 H44B 109.5 . . ?
H44A C44 H44B 109.5 . . ?
Si1 C44 H44C 109.5 . . ?
H44A C44 H44C 109.5 . . ?
H44B C44 H44C 109.5 . . ?
Si2 C45 H45A 109.5 . . ?
Si2 C45 H45B 109.5 . . ?
H45A C45 H45B 109.5 . . ?
Si2 C45 H45C 109.5 . . ?
H45A C45 H45C 109.5 . . ?
H45B C45 H45C 109.5 . . ?
Si2 C46 H46A 109.5 . . ?
Si2 C46 H46B 109.5 . . ?
H46A C46 H46B 109.5 . . ?
Si2 C46 H46C 109.5 . . ?
H46A C46 H46C 109.5 . . ?
H46B C46 H46C 109.5 . . ?
Si2 C47 H47A 109.5 . . ?
Si2 C47 H47B 109.5 . . ?
H47A C47 H47B 109.5 . . ?
Si2 C47 H47C 109.5 . . ?
H47A C47 H47C 109.5 . . ?
H47B C47 H47C 109.5 . . ?
O1 C48 C49 106.76(18) . . ?
O1 C48 H48A 110.4 . . ?
C49 C48 H48A 110.4 . . ?
O1 C48 H48B 110.4 . . ?
C49 C48 H48B 110.4 . . ?
H48A C48 H48B 108.6 . . ?
C48 C49 C50 103.60(18) . . ?
C48 C49 H49A 111.0 . . ?
C50 C49 H49A 111.0 . . ?
C48 C49 H49B 111.0 . . ?
C50 C49 H49B 111.0 . . ?
H49A C49 H49B 109.0 . . ?
C51 C50 C49 101.24(18) . . ?
C51 C50 H50A 111.5 . . ?
C49 C50 H50A 111.5 . . ?
C51 C50 H50B 111.5 . . ?
C49 C50 H50B 111.5 . . ?
H50A C50 H50B 109.3 . . ?
O1 C51 C50 104.77(16) . . ?
O1 C51 H51A 110.8 . . ?
C50 C51 H51A 110.8 . . ?
O1 C51 H51B 110.8 . . ?
C50 C51 H51B 110.8 . . ?
H51A C51 H51B 108.9 . . ?

loop_
_geom_bond_atom_site_label_1
_geom_bond_atom_site_label_2
_geom_bond_distance
_geom_bond_site_symmetry_2
_geom_bond_publ_flag
Sr1 N3 2.4590(16) . ?
Sr1 N1 2.5188(15) . ?
Sr1 O1 2.5214(15) . ?
Sr1 N2 2.5370(16) . ?
Sr1 C1 3.2660(18) . ?
Sr1 Si2 3.5212(12) . ?
Sr1 Si1 3.5794(9) . ?
Si1 N3 1.6841(17) . ?
Si1 C44 1.876(2) . ?
Si1 C42 1.887(2) . ?
Si1 C43 1.888(2) . ?
O1 C48 1.450(2) . ?
O1 C51 1.458(2) . ?
N1 C26 1.310(2) . ?
N1 C1 1.423(2) . ?
C1 C2 1.413(2) . ?
C1 C6 1.419(2) . ?
Si2 N3 1.6916(16) . ?
Si2 C45 1.876(2) . ?
Si2 C47 1.883(2) . ?
Si2 C46 1.883(2) . ?
N2 C28 1.337(2) . ?
N2 C30 1.442(2) . ?
C2 C3 1.399(3) . ?
C2 C7 1.514(2) . ?
C3 C4 1.388(3) . ?
C3 H3 0.9500 . ?
C4 C5 1.397(2) . ?
C4 C13 1.520(2) . ?
C5 C6 1.393(2) . ?
C5 H5 0.9500 . ?
C6 C19 1.529(2) . ?
C7 C12 1.532(3) . ?
C7 C8 1.551(2) . ?
C7 H7 1.0000 . ?
C8 C9 1.532(3) . ?
C8 H8A 0.9900 . ?
C8 H8B 0.9900 . ?
C9 C10 1.514(3) . ?
C9 H9A 0.9900 . ?
C9 H9B 0.9900 . ?
C10 C11 1.524(3) . ?
C10 H10A 0.9900 . ?
C10 H10B 0.9900 . ?
C11 C12 1.533(3) . ?
C11 H11A 0.9900 . ?
C11 H11B 0.9900 . ?
C12 H12A 0.9900 . ?
C12 H12B 0.9900 . ?
C13 C18 1.515(3) . ?
C13 C14 1.534(3) . ?
C13 H13 1.0000 . ?
C14 C15 1.534(3) . ?
C14 H14A 0.9900 . ?
C14 H14B 0.9900 . ?
C15 C16 1.526(3) . ?
C15 H15A 0.9900 . ?
C15 H15B 0.9900 . ?
C16 C17 1.510(3) . ?
C16 H16A 0.9900 . ?
C16 H16B 0.9900 . ?
C17 C18 1.535(3) . ?
C17 H17A 0.9900 . ?
C17 H17B 0.9900 . ?
C18 H18A 0.9900 . ?
C18 H18B 0.9900 . ?
C19 C24 1.526(3) . ?
C19 C20 1.527(2) . ?
C19 H19 1.0000 . ?
C20 C21 1.531(2) . ?
C20 H20A 0.9900 . ?
C20 H20B 0.9900 . ?
C21 C22 1.523(3) . ?
C21 H21A 0.9900 . ?
C21 H21B 0.9900 . ?
C22 C23 1.528(3) . ?
C22 H22A 0.9900 . ?
C22 H22B 0.9900 . ?
C23 C24 1.526(2) . ?
C23 H23A 0.9900 . ?
C23 H23B 0.9900 . ?
C24 H24A 0.9900 . ?
C24 H24B 0.9900 . ?
C25 C26 1.512(2) . ?
C25 H25A 0.9800 . ?
C25 H25B 0.9800 . ?
C25 H25C 0.9800 . ?
C26 C27 1.426(2) . ?
C27 C28 1.401(3) . ?
C27 H27 0.9500 . ?
C28 C29 1.514(2) . ?
C29 H29A 0.9800 . ?
C29 H29B 0.9800 . ?
C29 H29C 0.9800 . ?
C30 C35 1.407(3) . ?
C30 C31 1.411(3) . ?
C31 C32 1.398(3) . ?
C31 C36 1.517(3) . ?
C32 C33 1.391(3) . ?
C32 H32 0.9500 . ?
C33 C34 1.373(3) . ?
C33 H33 0.9500 . ?
C34 C35 1.393(3) . ?
C34 H34 0.9500 . ?
C35 C39 1.515(3) . ?
C36 C38 1.523(3) . ?
C36 C37 1.532(3) . ?
C36 H36 1.0000 . ?
C37 H37A 0.9800 . ?
C37 H37B 0.9800 . ?
C37 H37C 0.9800 . ?
C38 H38A 0.9800 . ?
C38 H38B 0.9800 . ?
C38 H38C 0.9800 . ?
C39 C41 1.527(4) . ?
C39 C40 1.540(4) . ?
C39 H39 1.0000 . ?
C40 H40A 0.9800 . ?
C40 H40B 0.9800 . ?
C40 H40C 0.9800 . ?
C41 H41A 0.9800 . ?
C41 H41B 0.9800 . ?
C41 H41C 0.9800 . ?
C42 H42A 0.9800 . ?
C42 H42B 0.9800 . ?
C42 H42C 0.9800 . ?
C43 H43A 0.9800 . ?
C43 H43B 0.9800 . ?
C43 H43C 0.9800 . ?
C44 H44A 0.9800 . ?
C44 H44B 0.9800 . ?
C44 H44C 0.9800 . ?
C45 H45A 0.9800 . ?
C45 H45B 0.9800 . ?
C45 H45C 0.9800 . ?
C46 H46A 0.9800 . ?
C46 H46B 0.9800 . ?
C46 H46C 0.9800 . ?
C47 H47A 0.9800 . ?
C47 H47B 0.9800 . ?
C47 H47C 0.9800 . ?
C48 C49 1.502(3) . ?
C48 H48A 0.9900 . ?
C48 H48B 0.9900 . ?
C49 C50 1.528(3) . ?
C49 H49A 0.9900 . ?
C49 H49B 0.9900 . ?
C50 C51 1.502(3) . ?
C50 H50A 0.9900 . ?
C50 H50B 0.9900 . ?
C51 H51A 0.9900 . ?
C51 H51B 0.9900 . ?

loop_
_geom_torsion_atom_site_label_1
_geom_torsion_atom_site_label_2
_geom_torsion_atom_site_label_3
_geom_torsion_atom_site_label_4
_geom_torsion
_geom_torsion_site_symmetry_1
_geom_torsion_site_symmetry_2
_geom_torsion_site_symmetry_3
_geom_torsion_site_symmetry_4
_geom_torsion_publ_flag
C26 N1 C1 C2 -75.3(2) . . . . ?
Sr1 N1 C1 C2 103.76(16) . . . . ?
C26 N1 C1 C6 112.95(19) . . . . ?
Sr1 N1 C1 C6 -67.97(16) . . . . ?
C26 N1 C1 Sr1 -179.1(2) . . . . ?
C6 C1 C2 C3 1.1(3) . . . . ?
N1 C1 C2 C3 -170.55(16) . . . . ?
Sr1 C1 C2 C3 -114.58(16) . . . . ?
C6 C1 C2 C7 178.11(16) . . . . ?
N1 C1 C2 C7 6.5(3) . . . . ?
Sr1 C1 C2 C7 62.5(2) . . . . ?
C44 Si1 N3 Si2 -55.99(17) . . . . ?
C42 Si1 N3 Si2 -175.04(14) . . . . ?
C43 Si1 N3 Si2 66.15(16) . . . . ?
Sr1 Si1 N3 Si2 -172.5(2) . . . . ?
C44 Si1 N3 Sr1 116.51(11) . . . . ?
C42 Si1 N3 Sr1 -2.54(14) . . . . ?
C43 Si1 N3 Sr1 -121.34(10) . . . . ?
C45 Si2 N3 Si1 -50.95(17) . . . . ?
C47 Si2 N3 Si1 -169.30(12) . . . . ?
C46 Si2 N3 Si1 73.57(15) . . . . ?
Sr1 Si2 N3 Si1 172.73(19) . . . . ?
C45 Si2 N3 Sr1 136.32(10) . . . . ?
C47 Si2 N3 Sr1 17.97(12) . . . . ?
C46 Si2 N3 Sr1 -99.16(10) . . . . ?
C1 C2 C3 C4 0.7(3) . . . . ?
C7 C2 C3 C4 -176.57(17) . . . . ?
C2 C3 C4 C5 -1.8(3) . . . . ?
C2 C3 C4 C13 174.09(17) . . . . ?
C3 C4 C5 C6 1.3(3) . . . . ?
C13 C4 C5 C6 -174.61(18) . . . . ?
C4 C5 C6 C1 0.3(3) . . . . ?
C4 C5 C6 C19 -176.02(17) . . . . ?
C2 C1 C6 C5 -1.5(3) . . . . ?
N1 C1 C6 C5 170.51(16) . . . . ?
Sr1 C1 C6 C5 127.75(15) . . . . ?
C2 C1 C6 C19 174.79(16) . . . . ?
N1 C1 C6 C19 -13.2(2) . . . . ?
Sr1 C1 C6 C19 -55.92(16) . . . . ?
C3 C2 C7 C12 67.3(2) . . . . ?
C1 C2 C7 C12 -109.81(19) . . . . ?
C3 C2 C7 C8 -56.5(2) . . . . ?
C1 C2 C7 C8 126.43(18) . . . . ?
C2 C7 C8 C9 175.83(15) . . . . ?
C12 C7 C8 C9 51.6(2) . . . . ?
C7 C8 C9 C10 -55.8(2) . . . . ?
C8 C9 C10 C11 58.1(2) . . . . ?
C9 C10 C11 C12 -57.1(2) . . . . ?
C2 C7 C12 C11 -176.51(15) . . . . ?
C8 C7 C12 C11 -51.7(2) . . . . ?
C10 C11 C12 C7 55.1(2) . . . . ?
C3 C4 C13 C18 133.65(19) . . . . ?
C5 C4 C13 C18 -50.6(3) . . . . ?
C3 C4 C13 C14 -101.9(2) . . . . ?
C5 C4 C13 C14 73.9(2) . . . . ?
C18 C13 C14 C15 -54.1(2) . . . . ?
C4 C13 C14 C15 -179.88(18) . . . . ?
C13 C14 C15 C16 55.5(3) . . . . ?
C14 C15 C16 C17 -56.6(3) . . . . ?
C15 C16 C17 C18 56.4(2) . . . . ?
C4 C13 C18 C17 177.69(16) . . . . ?
C14 C13 C18 C17 53.9(2) . . . . ?
C16 C17 C18 C13 -55.6(2) . . . . ?
C5 C6 C19 C24 89.2(2) . . . . ?
C1 C6 C19 C24 -87.1(2) . . . . ?
C5 C6 C19 C20 -35.2(2) . . . . ?
C1 C6 C19 C20 148.41(17) . . . . ?
C24 C19 C20 C21 57.4(2) . . . . ?
C6 C19 C20 C21 -178.27(16) . . . . ?
C19 C20 C21 C22 -57.1(2) . . . . ?
C20 C21 C22 C23 55.0(2) . . . . ?
C21 C22 C23 C24 -54.0(2) . . . . ?
C20 C19 C24 C23 -56.7(2) . . . . ?
C6 C19 C24 C23 176.49(16) . . . . ?
C22 C23 C24 C19 55.3(2) . . . . ?
C1 N1 C26 C27 -177.06(16) . . . . ?
Sr1 N1 C26 C27 4.1(3) . . . . ?
C1 N1 C26 C25 2.6(3) . . . . ?
Sr1 N1 C26 C25 -176.27(12) . . . . ?
N1 C26 C27 C28 17.1(3) . . . . ?
C25 C26 C27 C28 -162.60(19) . . . . ?
C30 N2 C28 C27 168.46(17) . . . . ?
Sr1 N2 C28 C27 -28.2(2) . . . . ?
C30 N2 C28 C29 -11.9(2) . . . . ?
Sr1 N2 C28 C29 151.50(13) . . . . ?
C26 C27 C28 N2 -2.6(3) . . . . ?
C26 C27 C28 C29 177.70(19) . . . . ?
C28 N2 C30 C35 91.3(2) . . . . ?
Sr1 N2 C30 C35 -72.92(19) . . . . ?
C28 N2 C30 C31 -92.0(2) . . . . ?
Sr1 N2 C30 C31 103.82(16) . . . . ?
C35 C30 C31 C32 -1.2(3) . . . . ?
N2 C30 C31 C32 -177.98(16) . . . . ?
C35 C30 C31 C36 178.71(17) . . . . ?
N2 C30 C31 C36 1.9(3) . . . . ?
C30 C31 C32 C33 -0.2(3) . . . . ?
C36 C31 C32 C33 179.88(18) . . . . ?
C31 C32 C33 C34 1.4(3) . . . . ?
C32 C33 C34 C35 -1.2(3) . . . . ?
C33 C34 C35 C30 -0.2(3) . . . . ?
C33 C34 C35 C39 177.8(2) . . . . ?
C31 C30 C35 C34 1.4(3) . . . . ?
N2 C30 C35 C34 178.11(17) . . . . ?
C31 C30 C35 C39 -176.48(19) . . . . ?
N2 C30 C35 C39 0.2(3) . . . . ?
C32 C31 C36 C38 -91.8(2) . . . . ?
C30 C31 C36 C38 88.3(2) . . . . ?
C32 C31 C36 C37 32.4(2) . . . . ?
C30 C31 C36 C37 -147.47(18) . . . . ?
C34 C35 C39 C41 -70.5(3) . . . . ?
C30 C35 C39 C41 107.4(2) . . . . ?
C34 C35 C39 C40 53.6(3) . . . . ?
C30 C35 C39 C40 -128.5(2) . . . . ?
C51 O1 C48 C49 -2.1(2) . . . . ?
Sr1 O1 C48 C49 175.97(14) . . . . ?
O1 C48 C49 C50 -21.7(2) . . . . ?
C48 C49 C50 C51 36.2(2) . . . . ?
C48 O1 C51 C50 25.6(2) . . . . ?
Sr1 O1 C51 C50 -152.73(12) . . . . ?
C49 C50 C51 O1 -37.9(2) . . . . ?
